data_4319913
loop_
_publ_author_name
'Janet A. Danis'
'Mavis R. Lin'
'Brian L. Scott'
'Bryan W. Eichhorn'
'Wolfgang H. Runde'

_publ_section_title
;
 Coordination Trends in Alkali Metal Crown Ether Uranyl Halide Complexes:
 The Series [A(Crown)]2[UO2X4] Where A = Li, Na, K and X = Cl, Br
;
_journal_name_full 'Inorganic Chemistry'
_journal_page_first 3389
_journal_page_last 3394
_journal_paper_doi 10.1021/ic0011056
_journal_volume 40
_journal_year 2001
_chemical_formula_sum 'C20 H40 Br4 Na2 O12 U'
_chemical_formula_weight 1076.16
_chemical_name_systematic
; 
 ? 
;
_space_group_IT_number 56
_symmetry_cell_setting orthorhombic
_symmetry_space_group_name_Hall '-P 2ab 2ac'
_symmetry_space_group_name_H-M 'P c c n'
_atom_sites_solution_hydrogens geom
_atom_sites_solution_primary direct
_atom_sites_solution_secondary difmap
_audit_creation_method SHELXL-97
_cell_angle_alpha 90.00
_cell_angle_beta 90.00
_cell_angle_gamma 90.00
_cell_formula_units_Z 4
_cell_length_a 15.4560(7)
_cell_length_b 16.0178(7)
_cell_length_c 13.6571(6)
_cell_measurement_temperature 293(2)
_cell_volume 3381.1(3)
_computing_structure_refinement 'SHELXL-97 (Sheldrick, 1997)'
_computing_structure_solution 'SHELXS-97 (Sheldrick, 1990)'
_diffrn_ambient_temperature 293(2)
_diffrn_measured_fraction_theta_full 0.986
_diffrn_measured_fraction_theta_max 0.986
_diffrn_radiation_monochromator graphite
_diffrn_radiation_source 'fine-focus sealed tube'
_diffrn_radiation_type MoK\a
_diffrn_radiation_wavelength 0.71073
_diffrn_reflns_av_R_equivalents 0.0000
_diffrn_reflns_av_sigmaI/netI 0.0233
_diffrn_reflns_limit_h_max 19
_diffrn_reflns_limit_h_min 0
_diffrn_reflns_limit_k_max 19
_diffrn_reflns_limit_k_min 0
_diffrn_reflns_limit_l_max 16
_diffrn_reflns_limit_l_min 0
_diffrn_reflns_number 3441
_diffrn_reflns_theta_full 26.44
_diffrn_reflns_theta_max 26.44
_diffrn_reflns_theta_min 1.83
_exptl_absorpt_coefficient_mu 2.401
_exptl_crystal_density_diffrn 0.529
_exptl_crystal_density_method 'not measured'
_exptl_crystal_F_000 510
_refine_diff_density_max 2.742
_refine_diff_density_min -1.857
_refine_diff_density_rms 0.155
_refine_ls_extinction_method none
_refine_ls_goodness_of_fit_ref 1.149
_refine_ls_hydrogen_treatment mixed
_refine_ls_matrix_type full
_refine_ls_number_parameters 178
_refine_ls_number_reflns 3441
_refine_ls_number_restraints 0
_refine_ls_restrained_S_all 1.149
_refine_ls_R_factor_all 0.0388
_refine_ls_R_factor_gt 0.0297
_refine_ls_shift/su_max 0.000
_refine_ls_shift/su_mean 0.000
_refine_ls_structure_factor_coef Fsqd
_refine_ls_weighting_details 'calc w=1/[\s^2^(Fo^2^)+(0.0461P)^2^+0.0000P] where P=(Fo^2^+2Fc^2^)/3'
_refine_ls_weighting_scheme calc
_refine_ls_wR_factor_gt 0.0755
_refine_ls_wR_factor_ref 0.0791
_reflns_number_gt 2828
_reflns_number_total 3441
_reflns_threshold_expression >2sigma(I)
_cod_data_source_file ic0011056_3.cif
_cod_data_source_block '[Na(15-crown-5)]2[UO2Br4]'
_cod_depositor_comments
;

2021-04-13
Formula fixed to be consistent with given Z value
                 miguel
;
_cod_original_formula_weight 269.04
_cod_original_formula_sum 'C5 H10 Br Na0.50 O3 U0.25'
_cod_database_code 4319913

loop_
_symmetry_equiv_pos_as_xyz
'x, y, z'
'-x+1/2, -y+1/2, z'
'-x, y+1/2, -z+1/2'
'x+1/2, -y, -z+1/2'
'-x, -y, -z'
'x-1/2, y-1/2, -z'
'x, -y-1/2, z-1/2'
'-x-1/2, y, z-1/2'

loop_
_atom_site_label
_atom_site_type_symbol
_atom_site_fract_x
_atom_site_fract_y
_atom_site_fract_z
_atom_site_U_iso_or_equiv
_atom_site_adp_type
_atom_site_occupancy
_atom_site_symmetry_multiplicity
_atom_site_calc_flag
_atom_site_refinement_flags
_atom_site_disorder_assembly
_atom_site_disorder_group
U1 U 0.0000 0.5000 0.0000 0.02472(9) Uani 1 2 d S . .
Br1 Br 0.12420(2) 0.38577(3) 0.07001(3) 0.03779(12) Uani 1 1 d . . .
Br2 Br 0.12148(3) 0.63042(3) -0.00257(3) 0.04191(14) Uani 1 1 d . . .
Na1 Na 0.04118(8) 0.46665(9) 0.27189(10) 0.0265(3) Uani 1 1 d . . .
O1 O 0.02530(18) 0.47479(18) -0.12366(19) 0.0326(6) Uani 1 1 d . . .
O2 O 0.14391(15) 0.38764(15) 0.3638(2) 0.0265(5) Uani 1 1 d . . .
O3 O 0.17561(16) 0.54251(15) 0.2922(2) 0.0318(6) Uani 1 1 d . . .
O4 O 0.02152(16) 0.60291(16) 0.3569(2) 0.0316(6) Uani 1 1 d . . .
O5 O -0.10176(16) 0.48075(16) 0.34347(19) 0.0306(6) Uani 1 1 d . . .
O6 O -0.01763(16) 0.33007(17) 0.3131(2) 0.0307(6) Uani 1 1 d . . .
C1 C 0.2284(2) 0.4068(2) 0.3287(3) 0.0303(9) Uani 1 1 d . . .
H1A H 0.2333 0.3920 0.2601 0.036 Uiso 1 1 calc R . .
H1B H 0.2714 0.3755 0.3652 0.036 Uiso 1 1 calc R . .
C2 C 0.2427(2) 0.4985(2) 0.3419(3) 0.0326(9) Uani 1 1 d . . .
H2A H 0.2419 0.5124 0.4111 0.039 Uiso 1 1 calc R . .
H2B H 0.2986 0.5142 0.3154 0.039 Uiso 1 1 calc R . .
C3 C 0.1692(3) 0.6286(2) 0.3206(3) 0.0367(9) Uani 1 1 d . . .
H3A H 0.2093 0.6621 0.2826 0.044 Uiso 1 1 calc R . .
H3B H 0.1834 0.6347 0.3893 0.044 Uiso 1 1 calc R . .
C4 C 0.0782(3) 0.6570(2) 0.3024(3) 0.0382(9) Uani 1 1 d . . .
H4A H 0.0711 0.7143 0.3236 0.046 Uiso 1 1 calc R . .
H4B H 0.0649 0.6538 0.2331 0.046 Uiso 1 1 calc R . .
C5 C -0.0683(2) 0.6236(2) 0.3466(3) 0.0361(9) Uani 1 1 d . . .
H5A H -0.0839 0.6268 0.2779 0.043 Uiso 1 1 calc R . .
H5B H -0.0803 0.6771 0.3770 0.043 Uiso 1 1 calc R . .
C6 C -0.1181(2) 0.5562(3) 0.3960(3) 0.0362(9) Uani 1 1 d . . .
H6A H -0.0996 0.5505 0.4635 0.043 Uiso 1 1 calc R . .
H6B H -0.1794 0.5690 0.3952 0.043 Uiso 1 1 calc R . .
C7 C -0.1338(3) 0.4084(3) 0.3917(3) 0.0402(10) Uani 1 1 d . . .
H7A H -0.1962 0.4115 0.3980 0.048 Uiso 1 1 calc R . .
H7B H -0.1088 0.4038 0.4566 0.048 Uiso 1 1 calc R . .
C8 C -0.1083(2) 0.3334(3) 0.3295(3) 0.0386(10) Uani 1 1 d . . .
H8A H -0.1266 0.2826 0.3621 0.046 Uiso 1 1 calc R . .
H8B H -0.1379 0.3364 0.2670 0.046 Uiso 1 1 calc R . .
C9 C 0.0310(3) 0.2916(3) 0.3890(3) 0.0372(10) Uani 1 1 d . . .
H9A H 0.0161 0.2329 0.3939 0.045 Uiso 1 1 calc R . .
H9B H 0.0186 0.3182 0.4513 0.045 Uiso 1 1 calc R . .
C10 C 0.1242(2) 0.3012(2) 0.3643(3) 0.0367(9) Uani 1 1 d . . .
H10A H 0.1596 0.2726 0.4124 0.044 Uiso 1 1 calc R . .
H10B H 0.1359 0.2772 0.3005 0.044 Uiso 1 1 calc R . .

loop_
_atom_site_aniso_label
_atom_site_aniso_U_11
_atom_site_aniso_U_22
_atom_site_aniso_U_33
_atom_site_aniso_U_23
_atom_site_aniso_U_13
_atom_site_aniso_U_12
U1 0.02687(13) 0.03291(14) 0.01438(14) -0.00430(7) 0.00055(7) 0.00389(7)
Br1 0.0374(2) 0.0431(2) 0.0329(2) -0.00075(18) -0.00630(17) 0.01046(17)
Br2 0.0344(2) 0.0376(2) 0.0537(4) -0.01385(18) 0.00933(17) -0.00099(18)
Na1 0.0283(7) 0.0277(7) 0.0235(8) 0.0019(6) -0.0022(6) 0.0002(6)
O1 0.0386(13) 0.0426(15) 0.0164(15) -0.0062(13) 0.0034(12) 0.0078(13)
O2 0.0281(12) 0.0236(12) 0.0278(14) -0.0019(11) 0.0013(11) -0.0018(10)
O3 0.0361(14) 0.0309(14) 0.0285(16) 0.0018(12) -0.0044(12) -0.0017(11)
O4 0.0329(12) 0.0278(14) 0.0342(16) 0.0047(12) -0.0016(12) -0.0002(11)
O5 0.0346(14) 0.0336(13) 0.0237(16) -0.0040(12) 0.0062(11) -0.0030(11)
O6 0.0322(13) 0.0320(15) 0.0279(16) 0.0025(12) -0.0020(11) -0.0041(11)
C1 0.0227(17) 0.039(2) 0.030(2) -0.0021(16) -0.0011(15) 0.0052(15)
C2 0.0227(18) 0.044(2) 0.031(3) 0.0025(17) -0.0024(17) -0.0033(15)
C3 0.042(2) 0.030(2) 0.038(2) 0.0020(17) 0.0025(18) -0.0098(17)
C4 0.053(2) 0.0249(19) 0.037(3) 0.0086(18) 0.001(2) -0.0019(17)
C5 0.038(2) 0.033(2) 0.038(2) -0.0051(18) -0.0041(18) 0.0120(17)
C6 0.033(2) 0.045(2) 0.030(2) -0.0127(19) 0.0034(17) 0.0050(18)
C7 0.034(2) 0.050(3) 0.036(2) 0.003(2) 0.0081(18) -0.0083(19)
C8 0.039(2) 0.037(2) 0.041(3) 0.0010(19) -0.0028(18) -0.0104(18)
C9 0.044(2) 0.031(2) 0.036(2) 0.0094(18) -0.0124(19) -0.0082(18)
C10 0.046(2) 0.0255(18) 0.039(2) 0.0024(17) -0.0073(19) 0.0039(17)

loop_
_atom_type_symbol
_atom_type_description
_atom_type_scat_dispersion_real
_atom_type_scat_dispersion_imag
_atom_type_scat_source
C C 0.0033 0.0016 'International Tables Vol C Tables 4.2.6.8 and 6.1.1.4'
H H 0.0000 0.0000 'International Tables Vol C Tables 4.2.6.8 and 6.1.1.4'
O O 0.0106 0.0060 'International Tables Vol C Tables 4.2.6.8 and 6.1.1.4'
Na Na 0.0362 0.0249 'International Tables Vol C Tables 4.2.6.8 and 6.1.1.4'
Br Br -0.2901 2.4595 'International Tables Vol C Tables 4.2.6.8 and 6.1.1.4'
U U -9.6767 9.6646 'International Tables Vol C Tables 4.2.6.8 and 6.1.1.4'

loop_
_geom_angle_atom_site_label_1
_geom_angle_atom_site_label_2
_geom_angle_atom_site_label_3
_geom_angle
_geom_angle_site_symmetry_1
_geom_angle_site_symmetry_3
_geom_angle_publ_flag
O1 U1 O1 180.00(18) 5_565 . ?
O1 U1 Br2 90.58(9) 5_565 5_565 ?
O1 U1 Br2 89.42(9) . 5_565 ?
O1 U1 Br2 89.42(9) 5_565 . ?
O1 U1 Br2 90.58(9) . . ?
Br2 U1 Br2 180.000(12) 5_565 . ?
O1 U1 Br1 88.57(9) 5_565 . ?
O1 U1 Br1 91.43(9) . . ?
Br2 U1 Br1 88.179(13) 5_565 . ?
Br2 U1 Br1 91.821(13) . . ?
O1 U1 Br1 91.43(9) 5_565 5_565 ?
O1 U1 Br1 88.57(9) . 5_565 ?
Br2 U1 Br1 91.821(13) 5_565 5_565 ?
Br2 U1 Br1 88.179(13) . 5_565 ?
Br1 U1 Br1 180.0 . 5_565 ?
O1 U1 Na1 30.98(10) 5_565 . ?
O1 U1 Na1 149.02(10) . . ?
Br2 U1 Na1 89.72(2) 5_565 . ?
Br2 U1 Na1 90.28(2) . . ?
Br1 U1 Na1 57.59(2) . . ?
Br1 U1 Na1 122.41(2) 5_565 . ?
O1 U1 Na1 149.02(10) 5_565 5_565 ?
O1 U1 Na1 30.98(10) . 5_565 ?
Br2 U1 Na1 90.28(2) 5_565 5_565 ?
Br2 U1 Na1 89.72(2) . 5_565 ?
Br1 U1 Na1 122.41(2) . 5_565 ?
Br1 U1 Na1 57.59(2) 5_565 5_565 ?
Na1 U1 Na1 180.0 . 5_565 ?
U1 Br1 Na1 76.36(3) . . ?
O2 Na1 O3 68.61(9) . . ?
O2 Na1 O5 116.30(11) . . ?
O3 Na1 O5 133.47(11) . . ?
O2 Na1 O6 69.55(9) . . ?
O3 Na1 O6 138.10(10) . . ?
O5 Na1 O6 69.56(9) . . ?
O2 Na1 O1 156.07(11) . 5_565 ?
O3 Na1 O1 105.15(10) . 5_565 ?
O5 Na1 O1 85.16(10) . 5_565 ?
O6 Na1 O1 112.17(11) . 5_565 ?
O2 Na1 O4 107.49(10) . . ?
O3 Na1 O4 67.16(9) . . ?
O5 Na1 O4 67.64(9) . . ?
O6 Na1 O4 129.35(11) . . ?
O1 Na1 O4 89.92(10) 5_565 . ?
O2 Na1 C4 108.95(11) . . ?
O3 Na1 C4 48.65(10) . . ?
O5 Na1 C4 91.28(11) . . ?
O6 Na1 C4 155.90(12) . . ?
O1 Na1 C4 79.29(11) 5_565 . ?
O4 Na1 C4 26.73(10) . . ?
O2 Na1 Br1 88.43(8) . . ?
O3 Na1 Br1 87.65(8) . . ?
O5 Na1 Br1 136.55(8) . . ?
O6 Na1 Br1 89.16(8) . . ?
O1 Na1 Br1 67.96(7) 5_565 . ?
O4 Na1 Br1 141.23(8) . . ?
C4 Na1 Br1 114.94(9) . . ?
O2 Na1 U1 134.33(8) . . ?
O3 Na1 U1 100.64(8) . . ?
O5 Na1 U1 103.17(8) . . ?
O6 Na1 U1 106.80(8) . . ?
O1 Na1 U1 21.90(6) 5_565 . ?
O4 Na1 U1 108.15(8) . . ?
C4 Na1 U1 91.36(9) . . ?
Br1 Na1 U1 46.05(2) . . ?
U1 O1 Na1 127.12(15) . 5_565 ?
C10 O2 C1 114.1(3) . . ?
C10 O2 Na1 112.2(2) . . ?
C1 O2 Na1 108.6(2) . . ?
C2 O3 C3 113.4(3) . . ?
C2 O3 Na1 115.5(2) . . ?
C3 O3 Na1 116.9(2) . . ?
C5 O4 C4 113.5(3) . . ?
C5 O4 Na1 106.0(2) . . ?
C4 O4 Na1 102.2(2) . . ?
C7 O5 C6 113.3(3) . . ?
C7 O5 Na1 115.3(2) . . ?
C6 O5 Na1 116.2(2) . . ?
C8 O6 C9 115.0(3) . . ?
C8 O6 Na1 111.8(2) . . ?
C9 O6 Na1 111.1(2) . . ?
O2 C1 C2 107.8(3) . . ?
O3 C2 C1 108.7(3) . . ?
O3 C3 C4 108.2(3) . . ?
O4 C4 C3 107.6(3) . . ?
O4 C4 Na1 51.08(17) . . ?
C3 C4 Na1 84.1(2) . . ?
O4 C5 C6 106.8(3) . . ?
O5 C6 C5 107.2(3) . . ?
O5 C7 C8 107.1(3) . . ?
O6 C8 C7 111.9(3) . . ?
O6 C9 C10 107.6(3) . . ?
O2 C10 C9 108.0(3) . . ?

loop_
_geom_bond_atom_site_label_1
_geom_bond_atom_site_label_2
_geom_bond_distance
_geom_bond_site_symmetry_2
_geom_bond_publ_flag
U1 O1 1.780(3) 5_565 ?
U1 O1 1.780(3) . ?
U1 Br2 2.8091(4) 5_565 ?
U1 Br2 2.8091(4) . ?
U1 Br1 2.8191(4) . ?
U1 Br1 2.8191(4) 5_565 ?
U1 Na1 3.8050(14) . ?
U1 Na1 3.8050(14) 5_565 ?
Br1 Na1 3.3055(15) . ?
Na1 O2 2.387(3) . ?
Na1 O3 2.423(3) . ?
Na1 O5 2.426(3) . ?
Na1 O6 2.435(3) . ?
Na1 O1 2.456(3) 5_565 ?
Na1 O4 2.491(3) . ?
Na1 C4 3.129(4) . ?
O1 Na1 2.456(3) 5_565 ?
O2 C10 1.417(4) . ?
O2 C1 1.424(4) . ?
O3 C2 1.426(4) . ?
O3 C3 1.435(4) . ?
O4 C5 1.434(4) . ?
O4 C4 1.440(5) . ?
O5 C7 1.422(5) . ?
O5 C6 1.428(4) . ?
O6 C8 1.420(4) . ?
O6 C9 1.421(5) . ?
C1 C2 1.496(5) . ?
C3 C4 1.498(6) . ?
C5 C6 1.488(6) . ?
C7 C8 1.524(6) . ?
C9 C10 1.488(5) . ?
